data_2203830
loop_
_publ_author_name
'Xuejie Tan'
'Sixiu Sun'
'Wentao Yu'
'Dianxiang Xing'
'Yonggang Wang'
'Chenggang Qi'

_publ_section_title
;<i>trans</i>-4-[<i>p</i>-(<i>N,N</i>-Diethylamino)styryl]-<i>N</i>-methylpyridinium
 triiodide
;
_journal_issue 6
_journal_name_full 'Acta Crystallographica Section E'
_journal_page_first o1054
_journal_page_last o1056
_journal_paper_doi 10.1107/S1600536804011869
_journal_volume 60
_journal_year 2004
_chemical_formula_iupac 'C18 H23 N2 +, I3 -'
_chemical_formula_moiety 'C18 H23 N2 +, I3 -'
_chemical_formula_sum 'C18 H23 I3 N2'
_chemical_formula_weight 648.08
_chemical_melting_point 179
_chemical_name_systematic ?
_space_group_IT_number 14
_symmetry_cell_setting monoclinic
_symmetry_space_group_name_Hall '-P 2yn'
_symmetry_space_group_name_H-M 'P 1 21/n 1'
_atom_sites_solution_hydrogens geom
_atom_sites_solution_primary direct
_atom_sites_solution_secondary difmap
_audit_creation_method SHELXL-97
_cell_angle_alpha 90.00
_cell_angle_beta 105.457(9)
_cell_angle_gamma 90.00
_cell_formula_units_Z 4
_cell_length_a 8.8560(8)
_cell_length_b 17.4364(19)
_cell_length_c 14.463(2)
_cell_measurement_reflns_used 35
_cell_measurement_temperature 293(2)
_cell_measurement_theta_max 12.01
_cell_measurement_theta_min 4.89
_cell_volume 2152.6(4)
_computing_cell_refinement XSCANS
_computing_data_collection 'XSCANS (Bruker, 1996)'
_computing_data_reduction XSCANS
_computing_molecular_graphics SHELXTL
_computing_publication_material SHELXTL
_computing_structure_refinement SHELXTL
_computing_structure_solution 'SHELXTL (Bruker, 1997)'
_diffrn_ambient_temperature 293(2)
_diffrn_measured_fraction_theta_full 1.000
_diffrn_measured_fraction_theta_max 1.000
_diffrn_measurement_device_type 'Bruker P4'
_diffrn_measurement_method \w
_diffrn_radiation_monochromator graphite
_diffrn_radiation_source 'fine-focus sealed tube'
_diffrn_radiation_type MoK\a
_diffrn_radiation_wavelength 0.71073
_diffrn_reflns_av_R_equivalents 0.0254
_diffrn_reflns_av_sigmaI/netI 0.0379
_diffrn_reflns_limit_h_max 1
_diffrn_reflns_limit_h_min -10
_diffrn_reflns_limit_k_max 1
_diffrn_reflns_limit_k_min -20
_diffrn_reflns_limit_l_max 17
_diffrn_reflns_limit_l_min -16
_diffrn_reflns_number 4912
_diffrn_reflns_theta_full 25.00
_diffrn_reflns_theta_max 25.00
_diffrn_reflns_theta_min 1.87
_diffrn_standards_decay_% 0.3
_diffrn_standards_interval_count 97
_diffrn_standards_number 3
_exptl_absorpt_coefficient_mu 4.358
_exptl_absorpt_correction_T_max 0.455
_exptl_absorpt_correction_T_min 0.372
_exptl_absorpt_correction_type psi-scan
_exptl_absorpt_process_details '(XSCANS; Bruker, 1996)'
_exptl_crystal_colour 'dark red'
_exptl_crystal_density_diffrn 2.000
_exptl_crystal_density_method 'not measured'
_exptl_crystal_description prism
_exptl_crystal_F_000 1216
_exptl_crystal_size_max 0.23
_exptl_crystal_size_mid 0.21
_exptl_crystal_size_min 0.18
_refine_diff_density_max 0.777
_refine_diff_density_min -0.855
_refine_ls_extinction_method none
_refine_ls_goodness_of_fit_ref 1.035
_refine_ls_hydrogen_treatment constr
_refine_ls_matrix_type full
_refine_ls_number_parameters 208
_refine_ls_number_reflns 3798
_refine_ls_number_restraints 5
_refine_ls_restrained_S_all 1.042
_refine_ls_R_factor_all 0.0770
_refine_ls_R_factor_gt 0.0431
_refine_ls_shift/su_max 0.000
_refine_ls_shift/su_mean 0.000
_refine_ls_structure_factor_coef Fsqd
_refine_ls_weighting_details 'calc w = 1/[\s^2^(Fo^2^)+(0.0379P)^2^+2.6762P] where P = (Fo^2^+2Fc^2^)/3'
_refine_ls_weighting_scheme calc
_refine_ls_wR_factor_gt 0.0874
_refine_ls_wR_factor_ref 0.0996
_reflns_number_gt 2565
_reflns_number_total 3798
_reflns_threshold_expression I>2\s(I)
_cod_data_source_file wn6253.cif
_cod_data_source_block I
_cod_depositor_comments
;
The following automatic conversions were performed:
'_symmetry_cell_setting' value 'Monoclinic' changed to 'monoclinic'
according to '/home/saulius/struct/CIF-dictionaries/cif_core.dic'
dictionary named 'cif_core.dic' version 2.4.1 from 2010-06-29.

Automatic conversion script
Id: cif_fix_enum 1527 2010-12-29 10:47:43Z saulius 

The following automatic conversions were performed:

'_symmetry_cell_setting' value 'Monoclinic' changed to 'monoclinic'
according to /home/saulius/struct/CIF-dictionaries/cif_core.dic
dictionary named 'cif_core.dic' version 2.4.1 from 2010-06-29.

Automatic conversion script
Id: cif_fix_values 1715 2011-07-08 13:25:40Z adriana 
;
_cod_original_sg_symbol_H-M 'P 21/n'
_cod_database_code 2203830
_cod_database_fobs_code 2203830

loop_
_symmetry_equiv_pos_as_xyz
'x, y, z'
'-x+1/2, y+1/2, -z+1/2'
'-x, -y, -z'
'x-1/2, -y-1/2, z-1/2'

loop_
_atom_site_label
_atom_site_fract_x
_atom_site_fract_y
_atom_site_fract_z
_atom_site_U_iso_or_equiv
_atom_site_adp_type
_atom_site_calc_flag
_atom_site_refinement_flags
_atom_site_occupancy
_atom_site_type_symbol
C1 0.8819(9) 0.7013(5) 0.0862(6) 0.087(3) Uani d . 1 C
H1A 0.9371 0.7487 0.1036 0.131 Uiso calc R 1 H
H1B 0.8409 0.6990 0.0178 0.131 Uiso calc R 1 H
H1C 0.9524 0.6591 0.1074 0.131 Uiso calc R 1 H
C2 0.7281(10) 0.7539(5) 0.1873(6) 0.081(2) Uani d . 1 C
H2A 0.7949 0.7960 0.1979 0.097 Uiso calc R 1 H
C3 0.6054(10) 0.7515(5) 0.2291(6) 0.079(2) Uani d . 1 C
H3A 0.5899 0.7923 0.2669 0.095 Uiso calc R 1 H
C4 0.5047(8) 0.6891(4) 0.2159(5) 0.0555(17) Uani d . 1 C
C5 0.5342(9) 0.6301(4) 0.1582(5) 0.065(2) Uani d . 1 C
H5A 0.4693 0.5872 0.1467 0.078 Uiso calc R 1 H
C6 0.6586(9) 0.6346(5) 0.1180(5) 0.071(2) Uani d . 1 C
H6A 0.6781 0.5942 0.0809 0.085 Uiso calc R 1 H
C7 0.3793(8) 0.6865(4) 0.2619(5) 0.0600(19) Uani d . 1 C
H7A 0.3692 0.7279 0.3005 0.072 Uiso calc R 1 H
C8 0.2763(8) 0.6293(4) 0.2536(5) 0.0584(18) Uani d . 1 C
H8A 0.2888 0.5882 0.2153 0.070 Uiso calc R 1 H
C9 0.1468(8) 0.6239(4) 0.2976(5) 0.0543(17) Uani d . 1 C
C10 0.1155(9) 0.6783(4) 0.3605(5) 0.0604(18) Uani d . 1 C
H10A 0.1781 0.7218 0.3745 0.072 Uiso calc R 1 H
C11 -0.0033(9) 0.6694(4) 0.4017(5) 0.071(2) Uani d . 1 C
H11A -0.0203 0.7072 0.4432 0.085 Uiso calc R 1 H
C12 -0.1032(9) 0.6044(4) 0.3838(5) 0.067(2) Uani d . 1 C
C13 -0.0734(9) 0.5516(4) 0.3184(5) 0.065(2) Uani d . 1 C
H13A -0.1384 0.5090 0.3025 0.079 Uiso calc R 1 H
C14 0.0471(8) 0.5598(4) 0.2769(5) 0.0582(18) Uani d . 1 C
H14A 0.0635 0.5227 0.2344 0.070 Uiso calc R 1 H
C15 -0.2120(13) 0.6337(6) 0.5210(6) 0.134(4) Uani d DU 1 C
H15A -0.1032 0.6450 0.5525 0.161 Uiso calc R 1 H
H15B -0.2519 0.5996 0.5621 0.161 Uiso calc R 1 H
C16 -0.3063(14) 0.7065(7) 0.5034(10) 0.167(6) Uani d DU 1 C
H16A -0.2969 0.7323 0.5633 0.250 Uiso calc R 1 H
H16B -0.4143 0.6945 0.4744 0.250 Uiso calc R 1 H
H16C -0.2677 0.7392 0.4614 0.250 Uiso calc R 1 H
C17 -0.3370(9) 0.5341(4) 0.3990(6) 0.076(2) Uani d . 1 C
H17A -0.3519 0.5241 0.3311 0.091 Uiso calc R 1 H
H17B -0.4370 0.5502 0.4078 0.091 Uiso calc R 1 H
C18 -0.2886(12) 0.4599(6) 0.4538(6) 0.110(3) Uani d . 1 C
H18A -0.3682 0.4218 0.4313 0.165 Uiso calc R 1 H
H18B -0.2754 0.4687 0.5210 0.165 Uiso calc R 1 H
H18C -0.1916 0.4422 0.4436 0.165 Uiso calc R 1 H
N1 0.7524(7) 0.6966(4) 0.1317(4) 0.0642(16) Uani d . 1 N
N2 -0.2249(8) 0.5969(4) 0.4276(5) 0.088(2) Uani d DU 1 N
I1 0.34319(7) 0.39134(3) 0.22090(5) 0.0908(2) Uani d . 1 I
I2 0.59835(6) 0.41067(3) 0.12718(4) 0.06650(17) Uani d . 1 I
I3 0.85041(7) 0.43621(4) 0.03904(5) 0.0994(3) Uani d . 1 I

loop_
_atom_site_aniso_label
_atom_site_aniso_U_11
_atom_site_aniso_U_22
_atom_site_aniso_U_33
_atom_site_aniso_U_12
_atom_site_aniso_U_13
_atom_site_aniso_U_23
C1 0.077(6) 0.115(7) 0.079(6) 0.002(5) 0.038(5) 0.017(5)
C2 0.088(6) 0.076(6) 0.083(6) -0.025(5) 0.032(5) -0.010(5)
C3 0.096(6) 0.062(5) 0.093(6) -0.009(5) 0.050(5) -0.015(4)
C4 0.058(5) 0.054(4) 0.053(4) 0.003(3) 0.011(4) 0.001(3)
C5 0.057(5) 0.060(5) 0.075(5) 0.003(4) 0.012(4) -0.015(4)
C6 0.064(5) 0.071(5) 0.075(5) 0.011(4) 0.013(4) -0.018(4)
C7 0.064(5) 0.053(4) 0.064(5) 0.007(4) 0.017(4) -0.006(3)
C8 0.064(5) 0.057(4) 0.052(4) 0.009(4) 0.012(4) 0.001(3)
C9 0.058(4) 0.060(4) 0.045(4) 0.005(4) 0.013(3) 0.008(3)
C10 0.068(5) 0.047(4) 0.071(5) -0.002(4) 0.029(4) -0.006(4)
C11 0.087(6) 0.058(4) 0.078(5) -0.007(4) 0.042(5) -0.013(4)
C12 0.080(6) 0.056(4) 0.072(5) -0.001(4) 0.031(4) 0.000(4)
C13 0.066(5) 0.055(4) 0.074(5) -0.010(4) 0.016(4) -0.010(4)
C14 0.065(5) 0.053(4) 0.056(4) 0.001(4) 0.015(4) -0.012(3)
C15 0.156(11) 0.119(8) 0.171(10) -0.032(7) 0.118(9) -0.030(8)
C16 0.145(12) 0.164(11) 0.213(15) 0.001(9) 0.085(11) -0.055(10)
C17 0.067(5) 0.077(5) 0.086(6) -0.005(4) 0.025(5) -0.003(5)
C18 0.118(8) 0.101(7) 0.094(7) -0.011(6) -0.001(6) 0.030(6)
N1 0.060(4) 0.073(4) 0.061(4) 0.009(3) 0.019(3) 0.005(3)
N2 0.087(5) 0.089(5) 0.108(5) -0.029(4) 0.059(5) -0.022(4)
I1 0.0896(4) 0.0688(4) 0.1277(5) -0.0073(3) 0.0526(4) -0.0080(3)
I2 0.0724(3) 0.0558(3) 0.0693(3) 0.0050(2) 0.0154(3) -0.0033(2)
I3 0.0833(4) 0.1263(6) 0.0975(5) -0.0091(4) 0.0397(4) -0.0300(4)

loop_
_atom_type_symbol
_atom_type_description
_atom_type_scat_dispersion_real
_atom_type_scat_dispersion_imag
_atom_type_scat_source
C C 0.0033 0.0016 'International Tables Vol C Tables 4.2.6.8 and 6.1.1.4'
H H 0.0000 0.0000 'International Tables Vol C Tables 4.2.6.8 and 6.1.1.4'
N N 0.0061 0.0033 'International Tables Vol C Tables 4.2.6.8 and 6.1.1.4'
I I -0.4742 1.8119 'International Tables Vol C Tables 4.2.6.8 and 6.1.1.4'

loop_
_geom_angle_atom_site_label_1
_geom_angle_atom_site_label_2
_geom_angle_atom_site_label_3
_geom_angle
_geom_angle_publ_flag
N1 C1 H1A 109.5 ?
N1 C1 H1B 109.5 ?
H1A C1 H1B 109.5 ?
N1 C1 H1C 109.5 ?
H1A C1 H1C 109.5 ?
H1B C1 H1C 109.5 ?
N1 C2 C3 120.9(7) yes
N1 C2 H2A 119.5 ?
C3 C2 H2A 119.5 ?
C2 C3 C4 121.1(7) yes
C2 C3 H3A 119.4 ?
C4 C3 H3A 119.4 ?
C3 C4 C5 116.4(7) yes
C3 C4 C7 120.5(6) yes
C5 C4 C7 123.0(7) yes
C6 C5 C4 120.6(7) yes
C6 C5 H5A 119.7 ?
C4 C5 H5A 119.7 ?
N1 C6 C5 121.0(7) yes
N1 C6 H6A 119.5 ?
C5 C6 H6A 119.5 ?
C8 C7 C4 125.1(6) yes
C8 C7 H7A 117.5 ?
C4 C7 H7A 117.5 ?
C7 C8 C9 127.5(7) yes
C7 C8 H8A 116.3 ?
C9 C8 H8A 116.3 ?
C10 C9 C14 117.2(6) yes
C10 C9 C8 124.0(7) yes
C14 C9 C8 118.8(6) yes
C11 C10 C9 121.7(7) yes
C11 C10 H10A 119.1 ?
C9 C10 H10A 119.1 ?
C10 C11 C12 122.2(7) yes
C10 C11 H11A 118.9 ?
C12 C11 H11A 118.9 ?
N2 C12 C13 123.7(7) yes
N2 C12 C11 120.8(7) yes
C13 C12 C11 115.5(7) yes
C14 C13 C12 122.7(7) yes
C14 C13 H13A 118.7 ?
C12 C13 H13A 118.7 ?
C13 C14 C9 120.7(6) yes
C13 C14 H14A 119.6 ?
C9 C14 H14A 119.6 ?
N2 C15 C16 108.0(9) yes
N2 C15 H15A 110.1 ?
C16 C15 H15A 110.1 ?
N2 C15 H15B 110.1 ?
C16 C15 H15B 110.1 ?
H15A C15 H15B 108.4 ?
C15 C16 H16A 109.5 ?
C15 C16 H16B 109.5 ?
H16A C16 H16B 109.5 ?
C15 C16 H16C 109.5 ?
H16A C16 H16C 109.5 ?
H16B C16 H16C 109.5 ?
N2 C17 C18 114.5(7) yes
N2 C17 H17A 108.6 ?
C18 C17 H17A 108.6 ?
N2 C17 H17B 108.6 ?
C18 C17 H17B 108.6 ?
H17A C17 H17B 107.6 ?
C17 C18 H18A 109.5 ?
C17 C18 H18B 109.5 ?
H18A C18 H18B 109.5 ?
C17 C18 H18C 109.5 ?
H18A C18 H18C 109.5 ?
H18B C18 H18C 109.5 ?
C2 N1 C6 119.8(7) yes
C2 N1 C1 119.9(7) yes
C6 N1 C1 120.2(7) yes
C12 N2 C17 119.4(6) yes
C12 N2 C15 119.7(7) yes
C17 N2 C15 117.9(7) yes
I3 I2 I1 177.50(2) yes

loop_
_geom_bond_atom_site_label_1
_geom_bond_atom_site_label_2
_geom_bond_distance
_geom_bond_publ_flag
C1 N1 1.470(9) yes
C1 H1A 0.9600 ?
C1 H1B 0.9600 ?
C1 H1C 0.9600 ?
C2 N1 1.335(9) yes
C2 C3 1.378(10) yes
C2 H2A 0.9300 ?
C3 C4 1.387(10) yes
C3 H3A 0.9300 ?
C4 C5 1.393(9) yes
C4 C7 1.439(9) yes
C5 C6 1.378(10) yes
C5 H5A 0.9300 ?
C6 N1 1.345(9) yes
C6 H6A 0.9300 ?
C7 C8 1.334(9) yes
C7 H7A 0.9300 ?
C8 C9 1.455(9) yes
C8 H8A 0.9300 ?
C9 C10 1.392(9) yes
C9 C14 1.406(9) yes
C10 C11 1.349(10) yes
C10 H10A 0.9300 ?
C11 C12 1.419(10) yes
C11 H11A 0.9300 ?
C12 N2 1.395(9) yes
C12 C13 1.395(10) yes
C13 C14 1.365(9) yes
C13 H13A 0.9300 ?
C14 H14A 0.9300 ?
C15 N2 1.472(11) yes
C15 C16 1.504(16) yes
C15 H15A 0.9700 ?
C15 H15B 0.9700 ?
C16 H16A 0.9600 ?
C16 H16B 0.9600 ?
C16 H16C 0.9600 ?
C17 N2 1.462(9) yes
C17 C18 1.518(11) yes
C17 H17A 0.9700 ?
C17 H17B 0.9700 ?
C18 H18A 0.9600 ?
C18 H18B 0.9600 ?
C18 H18C 0.9600 ?
I1 I2 2.9478(8) yes
I2 I3 2.8849(8) yes

loop_
_geom_torsion_atom_site_label_1
_geom_torsion_atom_site_label_2
_geom_torsion_atom_site_label_3
_geom_torsion_atom_site_label_4
_geom_torsion
_geom_torsion_publ_flag
N1 C2 C3 C4 0.9(13) yes
C2 C3 C4 C5 -0.3(12) yes
C2 C3 C4 C7 178.5(7) yes
C3 C4 C5 C6 0.6(11) yes
C7 C4 C5 C6 -178.2(7) yes
C4 C5 C6 N1 -1.5(11) yes
C3 C4 C7 C8 179.8(7) yes
C5 C4 C7 C8 -1.4(11) yes
C4 C7 C8 C9 -179.4(6) yes
C7 C8 C9 C10 -3.2(11) yes
C7 C8 C9 C14 177.6(7) yes
C14 C9 C10 C11 1.3(11) yes
C8 C9 C10 C11 -177.9(7) yes
C9 C10 C11 C12 0.2(12) yes
C10 C11 C12 N2 179.9(8) yes
C10 C11 C12 C13 -2.0(11) yes
N2 C12 C13 C14 -179.5(7) yes
C11 C12 C13 C14 2.4(11) yes
C12 C13 C14 C9 -1.0(11) yes
C10 C9 C14 C13 -0.9(10) yes
C8 C9 C14 C13 178.4(6) yes
C3 C2 N1 C6 -1.7(12) yes
C3 C2 N1 C1 178.7(8) yes
C5 C6 N1 C2 2.0(11) yes
C5 C6 N1 C1 -178.4(7) yes
C13 C12 N2 C17 -5.3(12) yes
C11 C12 N2 C17 172.7(7) yes
C13 C12 N2 C15 154.6(8) yes
C11 C12 N2 C15 -27.5(12) yes
C18 C17 N2 C12 87.8(10) yes
C18 C17 N2 C15 -72.4(10) yes
C16 C15 N2 C12 100.6(10) yes
C16 C15 N2 C17 -99.3(10) yes
